data_4133860
loop_
_publ_author_name
'Fanelli, Rossana'
'Berta, D\'enes'
'F\"oldes, Tam\'as'
'Rosta, Edina'
'Atkinson, Robert Andrew'
'Hofmann, Hans-J\"org'
'Shankland, Kenneth'
'Cobb, Alexander J. A.'

_publ_section_title
;
 Organocatalytic Access to a <i>cis</i>-Cyclopentyl-\g-amino Acid: An
 Intriguing Model of Selectivity and Formation of a Stable 10/12-Helix
 from the Corresponding \g/\a-Peptide.
;
_journal_name_full 'Journal of the American Chemical Society'
_journal_paper_doi 10.1021/jacs.9b10861
_journal_year 2019
_chemical_absolute_configuration ad
_chemical_formula_moiety 'C22 H32 N2 O5'
_chemical_formula_sum 'C22 H32 N2 O5'
_chemical_formula_weight 404.49
_space_group_crystal_system monoclinic
_space_group_IT_number 4
_space_group_name_Hall 'P 2yb'
_space_group_name_H-M_alt 'P 1 21 1'
_atom_sites_solution_hydrogens geom
_atom_sites_solution_primary dual
_audit_creation_date 2019-03-20
_audit_creation_method
;
Olex2 1.2
(compiled 2018.05.29 svn.r3508 for OlexSys, GUI svn.r5506)
;
_cell_angle_alpha 90
_cell_angle_beta 94.440(2)
_cell_angle_gamma 90
_cell_formula_units_Z 2
_cell_length_a 5.03210(10)
_cell_length_b 18.5414(4)
_cell_length_c 11.6101(2)
_cell_measurement_reflns_used 8765
_cell_measurement_temperature 100.00(10)
_cell_measurement_theta_max 76.5410
_cell_measurement_theta_min 3.7930
_cell_volume 1080.00(4)
_computing_cell_refinement 'CrysAlisPro 1.171.40.43a (Rigaku OD, 2019)'
_computing_data_collection 'CrysAlisPro 1.171.40.43a (Rigaku OD, 2019)'
_computing_data_reduction 'CrysAlisPro 1.171.40.43a (Rigaku OD, 2019)'
_computing_molecular_graphics 'Olex2 (Dolomanov et al., 2009)'
_computing_publication_material 'Olex2 (Dolomanov et al., 2009)'
_computing_structure_refinement 'ShelXL (Sheldrick, 2015)'
_computing_structure_solution 'ShelXT (Sheldrick, 2015)'
_diffrn_ambient_environment N~2~
_diffrn_ambient_temperature 100.00(10)
_diffrn_detector 'CCD plate'
_diffrn_detector_area_resol_mean 10.0000
_diffrn_detector_type HyPix
_diffrn_measured_fraction_theta_full 0.999
_diffrn_measured_fraction_theta_max 0.999
_diffrn_measurement_details
;
List of Runs (angles in degrees, time in seconds):

  # Type    Start    End  Width  t~exp~   \w     \q     \k     \f   Frames
--------------------------------------------------------------------------
  1  \w    -25.00  60.00   0.50    1.50    --   47.95 -38.00-120.00  170
  2  \w     17.00  49.00   0.50    1.50    --   47.95 -99.00-150.00   64
  3  \w     41.00 102.00   0.50    1.50    --   47.95-136.00 -73.00  122
  4  \w     56.00  81.00   0.50    7.00    --  107.75-136.00 -73.00   50
  5  \w     52.00  77.00   0.50    7.00    --  107.75 -88.00-114.22   50
  6  \w     90.00 126.00   0.50    7.00    --  107.75 -88.00-114.22   72
  7  \w     86.00 113.00   0.50    7.00    --  107.75 -61.00 -90.00   54
  8  \w     69.00  97.00   0.50    7.00    --  107.75 -61.00 -30.00   56
  9  \w     71.00 106.00   0.50    7.00    --  107.75 -94.00   0.00   70
 10  \w     73.00 110.00   0.50    7.00    --  107.75-125.00  30.00   74
 11  \w     66.00 118.00   0.50    7.00    --  107.75-133.00 105.00  104
 12  \w     89.00 114.00   0.50    7.00    --  107.75 -88.00 156.15   50
 13  \w     88.00 121.00   0.50    7.00    --  107.75 -30.00  90.00   66
 14  \w     95.00 177.00   0.50    7.00    --  107.75  15.00  60.00  164
 15  \w    153.00 178.00   0.50    7.00    --  107.75  30.00  90.00   50
 16  \w    102.00 128.00   0.50    7.00    --  107.75  30.00  90.00   52
 17  \w     92.00 152.00   0.50    7.00    --  107.75 133.00 172.00  120
 18  \w     88.00 140.00   0.50    7.00    --  107.75 136.00  -8.00  104
 19  \w     95.00 149.00   0.50    7.00    --  107.75  45.00 -90.00  108
 20  \w     59.00 121.00   0.50    7.00    --  107.75 -45.00-150.00  124
 21  \w     61.00 112.00   0.50    7.00    --  107.75 -88.00-173.27  102
 22  \w     63.00 121.00   0.50    7.00    --  107.75 -30.00 -90.00  116
 23  \w     60.00 113.00   0.50    7.00    --  107.75 -88.00  72.12  106
 24  \w     51.00  78.00   0.50    7.00    --  107.75 -30.00  90.00   54
 25  \w     43.00  93.00   0.50    7.00    --  107.75 -61.00  90.00  100
 26  \w     50.00 107.00   0.50    7.00    --  107.75-102.00 167.28  114
 27  \w     39.00 100.00   0.50    1.50    --   47.95-133.00 105.00  122
 28  \w     36.00  63.00   0.50    7.00    --  107.75-125.00  30.00   54
 29  \w     45.00  76.00   0.50    7.00    --  107.75 -94.00  90.00   62
 30  \w     41.00  79.00   0.50    7.00    --  107.75 -94.00 120.00   76
 31  \w     37.00 118.00   0.50    7.00    --  107.75 -15.00  30.00  162
 32  \w     36.00 106.00   0.50    7.00    --  107.75 -94.00-120.00  140
 33  \w     35.00  82.00   0.50    7.00    --  107.75-125.00-150.00   94
 34  \w     34.00 121.00   0.50    7.00    --  107.75 -15.00-150.00  174
 35  \w    -95.00 -19.00   0.50    1.50    --  -47.95 136.00  -8.00  152
 36  \w    -92.00 -17.00   0.50    1.50    --  -47.95 133.00 172.00  150
 37  \w   -118.00 -33.00   0.50    1.50    --  -47.95 -57.00  60.00  170
 38  \w   -104.00 -73.00   0.50    1.50    --  -47.95-125.00 -30.00   62
 39  \w   -115.00 -26.00   0.50    1.50    --  -47.95 -77.00  30.00  178
 40  \w   -120.00 -66.00   0.50    1.50    --  -47.95-136.00 -73.00  108
 41  \w   -120.00 -68.00   0.50    1.50    --  -47.95-133.00 105.00  104
 42  \w   -159.00 -68.00   0.50    7.00    --  -86.25-133.00 105.00  182
 43  \w   -159.00 -66.00   0.50    7.00    --  -86.25-136.00 -73.00  186
 44  \w   -158.00 -99.00   0.50    7.00    --  -86.25 -45.00  30.00  118
;
_diffrn_measurement_device 'four-circle diffractometer'
_diffrn_measurement_device_type 'XtaLAB Synergy, Dualflex, HyPix'
_diffrn_measurement_method '\w scans'
_diffrn_orient_matrix_type 'CrysAlisPro convention (1999,Acta A55,543-557)'
_diffrn_orient_matrix_UB_11 0.0128927000
_diffrn_orient_matrix_UB_12 -0.0629950000
_diffrn_orient_matrix_UB_13 0.0867239000
_diffrn_orient_matrix_UB_21 0.0105305000
_diffrn_orient_matrix_UB_22 0.0541834000
_diffrn_orient_matrix_UB_23 0.1009689000
_diffrn_orient_matrix_UB_31 -0.3064592000
_diffrn_orient_matrix_UB_32 -0.0008340000
_diffrn_orient_matrix_UB_33 -0.0030994000
_diffrn_radiation_monochromator mirror
_diffrn_radiation_probe x-ray
_diffrn_radiation_type CuK\a
_diffrn_radiation_wavelength 1.54184
_diffrn_reflns_av_R_equivalents 0.0575
_diffrn_reflns_av_unetI/netI 0.0462
_diffrn_reflns_Laue_measured_fraction_full 0.999
_diffrn_reflns_Laue_measured_fraction_max 0.999
_diffrn_reflns_limit_h_max 4
_diffrn_reflns_limit_h_min -5
_diffrn_reflns_limit_k_max 22
_diffrn_reflns_limit_k_min -22
_diffrn_reflns_limit_l_max 13
_diffrn_reflns_limit_l_min -13
_diffrn_reflns_number 16639
_diffrn_reflns_point_group_measured_fraction_full 0.997
_diffrn_reflns_point_group_measured_fraction_max 0.997
_diffrn_reflns_theta_full 67.047
_diffrn_reflns_theta_max 67.047
_diffrn_reflns_theta_min 3.819
_diffrn_source 'micro-focus sealed X-ray tube'
_diffrn_source_type 'PhotonJet (Cu) X-ray Source'
_exptl_absorpt_coefficient_mu 0.716
_exptl_absorpt_correction_T_max 1.00000
_exptl_absorpt_correction_T_min 0.65713
_exptl_absorpt_correction_type multi-scan
_exptl_absorpt_process_details
;
CrysAlisPro 1.171.40.43a (Rigaku Oxford Diffraction, 2019)
Empirical absorption correction using spherical harmonics,
 implemented in SCALE3 ABSPACK scaling algorithm.
;
_exptl_crystal_density_diffrn 1.244
_exptl_crystal_description plate
_exptl_crystal_F_000 436
_exptl_crystal_size_max 0.14
_exptl_crystal_size_mid 0.03
_exptl_crystal_size_min 0.03
_refine_diff_density_max 0.199
_refine_diff_density_min -0.171
_refine_diff_density_rms 0.042
_refine_ls_abs_structure_details
;
 Flack x determined using 1601 quotients [(I+)-(I-)]/[(I+)+(I-)]
 (Parsons, Flack and Wagner, Acta Cryst. B69 (2013) 249-259).
;
_refine_ls_abs_structure_Flack 0.02(11)
_refine_ls_extinction_method none
_refine_ls_goodness_of_fit_ref 1.068
_refine_ls_hydrogen_treatment constr
_refine_ls_matrix_type full
_refine_ls_number_parameters 266
_refine_ls_number_reflns 3822
_refine_ls_number_restraints 1
_refine_ls_restrained_S_all 1.067
_refine_ls_R_factor_all 0.0383
_refine_ls_R_factor_gt 0.0343
_refine_ls_shift/su_max 0.000
_refine_ls_shift/su_mean 0.000
_refine_ls_structure_factor_coef Fsqd
_refine_ls_weighting_details 'w=1/[\s^2^(Fo^2^)+(0.0506P)^2^] where P=(Fo^2^+2Fc^2^)/3'
_refine_ls_weighting_scheme calc
_refine_ls_wR_factor_gt 0.0828
_refine_ls_wR_factor_ref 0.0848
_reflns_Friedel_coverage 0.931
_reflns_Friedel_fraction_full 0.994
_reflns_Friedel_fraction_max 0.994
_reflns_number_gt 3560
_reflns_number_total 3822
_reflns_threshold_expression 'I > 2\s(I)'
_cod_data_source_file ja9b10861_si_002.cif
_cod_data_source_block exp_13
_cod_database_code 4133860
_shelx_shelxl_version_number 2017/1
_chemical_oxdiff_formula 'C22 H32 N2 O5'
_chemical_oxdiff_usercomment 'Needle-like crystal 100 K RF447 f38-39'
_shelx_space_group_comment
;
The symmetry employed for this shelxl refinement is uniquely defined
by the following loop, which should always be used as a source of
symmetry information in preference to the above space-group names.
They are only intended as comments.
;
_reflns_odcompleteness_completeness 99.90
_reflns_odcompleteness_iscentric 1
_reflns_odcompleteness_theta 66.97
_olex2_refinement_description
;
1. Fixed Uiso
 At 1.2 times of:
  All C(H) groups, All C(H,H) groups, All N(H) groups
 At 1.5 times of:
  All C(H,H,H) groups
2.a Ternary CH refined with riding coordinates:
 C6(H6), C13(H13), C2(H2A)
2.b Secondary CH2 refined with riding coordinates:
 C7(H7A,H7B), C5(H5A,H5B), C16(H16A,H16B), C3(H3A,H3B), C4(H4A,H4B)
2.c Aromatic/amide H refined with riding coordinates:
 N1(H1), N2(H2), C22(H22), C21(H21), C19(H19), C18(H18), C20(H20)
2.d Idealised Me refined as rotating group:
 C10(H10A,H10B,H10C), C12(H12A,H12B,H12C), C11(H11A,H11B,H11C), C14(H14A,H14B,
 H14C)
;
_olex2_submission_special_instructions 'No special instructions were received'
_oxdiff_exptl_absorpt_empirical_details
;
Empirical correction (ABSPACK) includes:
- Absorption correction using spherical harmonics
- Frame scaling
;
_oxdiff_exptl_absorpt_empirical_full_max 2.042
_oxdiff_exptl_absorpt_empirical_full_min 0.633

loop_
_space_group_symop_operation_xyz
'x, y, z'
'-x, y+1/2, -z'

loop_
_atom_site_label
_atom_site_type_symbol
_atom_site_fract_x
_atom_site_fract_y
_atom_site_fract_z
_atom_site_U_iso_or_equiv
_atom_site_adp_type
_atom_site_occupancy
_atom_site_site_symmetry_order
_atom_site_calc_flag
_atom_site_refinement_flags_posn
O1 O 0.1446(3) 0.58232(10) 0.48522(14) 0.0214(4) Uani 1 1 d .
O2 O 0.4301(3) 0.59527(10) 0.34318(13) 0.0194(4) Uani 1 1 d .
O3 O 0.9269(3) 0.53231(11) 0.90247(15) 0.0231(4) Uani 1 1 d .
O5 O 0.2658(3) 0.40491(10) 0.75079(15) 0.0246(4) Uani 1 1 d .
N1 N 0.5925(4) 0.57959(12) 0.52352(16) 0.0184(5) Uani 1 1 d .
H1 H 0.744431 0.584916 0.495402 0.022 Uiso 1 1 calc R
O4 O 0.4435(5) 0.30531(12) 0.83668(19) 0.0422(6) Uani 1 1 d .
N2 N 0.4983(4) 0.49536(12) 0.89885(17) 0.0202(5) Uani 1 1 d .
H2 H 0.333743 0.508352 0.893141 0.024 Uiso 1 1 calc R
C8 C 0.3706(4) 0.58569(14) 0.4534(2) 0.0162(5) Uani 1 1 d .
C1 C 0.6866(4) 0.54573(14) 0.88816(18) 0.0164(5) Uani 1 1 d .
C6 C 0.6050(5) 0.63240(14) 0.71998(19) 0.0169(5) Uani 1 1 d .
H6 H 0.458883 0.664377 0.692062 0.020 Uiso 1 1 calc R
C9 C 0.2163(4) 0.59943(15) 0.24801(19) 0.0198(5) Uani 1 1 d .
C13 C 0.5615(5) 0.41991(15) 0.9197(2) 0.0251(6) Uani 1 1 d .
H13 H 0.753065 0.414155 0.912415 0.030 Uiso 1 1 calc R
C7 C 0.5850(5) 0.56418(14) 0.6462(2) 0.0199(5) Uani 1 1 d .
H7A H 0.731384 0.532216 0.670464 0.024 Uiso 1 1 calc R
H7B H 0.419980 0.539409 0.658786 0.024 Uiso 1 1 calc R
C17 C 0.3244(5) 0.34784(14) 0.5658(2) 0.0223(6) Uani 1 1 d .
C5 C 0.8636(5) 0.67425(16) 0.7148(2) 0.0230(6) Uani 1 1 d .
H5A H 0.867230 0.699995 0.642188 0.028 Uiso 1 1 calc R
H5B H 1.016634 0.642380 0.723894 0.028 Uiso 1 1 calc R
C10 C 0.0463(5) 0.66588(15) 0.2624(2) 0.0221(6) Uani 1 1 d .
H10A H -0.048673 0.660867 0.330570 0.033 Uiso 1 1 calc GR
H10B H -0.078601 0.671097 0.196157 0.033 Uiso 1 1 calc GR
H10C H 0.158609 0.707751 0.269680 0.033 Uiso 1 1 calc GR
C2 C 0.5820(5) 0.62030(13) 0.85251(19) 0.0169(5) Uani 1 1 d .
H2A H 0.395425 0.624841 0.870131 0.020 Uiso 1 1 calc R
C22 C 0.4661(5) 0.28332(15) 0.5619(2) 0.0235(6) Uani 1 1 d .
H22 H 0.437167 0.246674 0.614211 0.028 Uiso 1 1 calc R
C12 C 0.0572(5) 0.52967(16) 0.2415(2) 0.0254(6) Uani 1 1 d .
H12A H 0.177107 0.489341 0.247074 0.038 Uiso 1 1 calc GR
H12B H -0.049310 0.527623 0.169320 0.038 Uiso 1 1 calc GR
H12C H -0.056815 0.527999 0.304055 0.038 Uiso 1 1 calc GR
C15 C 0.4187(5) 0.37033(15) 0.8318(2) 0.0256(6) Uani 1 1 d .
C16 C 0.1360(5) 0.36104(16) 0.6581(2) 0.0276(6) Uani 1 1 d .
H16A H -0.021906 0.385659 0.624917 0.033 Uiso 1 1 calc R
H16B H 0.081224 0.315305 0.689195 0.033 Uiso 1 1 calc R
C21 C 0.6503(5) 0.27375(16) 0.4800(2) 0.0259(6) Uani 1 1 d .
H21 H 0.744435 0.230679 0.477863 0.031 Uiso 1 1 calc R
C11 C 0.3726(5) 0.60759(18) 0.1421(2) 0.0291(7) Uani 1 1 d .
H11A H 0.476422 0.651045 0.148501 0.044 Uiso 1 1 calc GR
H11B H 0.251240 0.609961 0.074171 0.044 Uiso 1 1 calc GR
H11C H 0.488997 0.566923 0.136484 0.044 Uiso 1 1 calc GR
C19 C 0.5512(6) 0.39177(16) 0.4041(2) 0.0299(6) Uani 1 1 d .
H19 H 0.578977 0.428121 0.351195 0.036 Uiso 1 1 calc R
C18 C 0.3657(5) 0.40150(15) 0.4858(2) 0.0268(6) Uani 1 1 d .
H18 H 0.268939 0.444203 0.486693 0.032 Uiso 1 1 calc R
C20 C 0.6946(5) 0.32799(18) 0.4016(2) 0.0276(6) Uani 1 1 d .
H20 H 0.819784 0.321641 0.347554 0.033 Uiso 1 1 calc R
C3 C 0.7481(5) 0.68150(15) 0.9123(2) 0.0218(5) Uani 1 1 d .
H3A H 0.637037 0.711147 0.957962 0.026 Uiso 1 1 calc R
H3B H 0.892214 0.661686 0.962988 0.026 Uiso 1 1 calc R
C4 C 0.8599(6) 0.72655(17) 0.8162(2) 0.0272(6) Uani 1 1 d .
H4A H 0.746205 0.767644 0.796312 0.033 Uiso 1 1 calc R
H4B H 1.038123 0.743670 0.839562 0.033 Uiso 1 1 calc R
C14 C 0.5077(8) 0.39668(18) 1.0422(3) 0.0469(9) Uani 1 1 d .
H14A H 0.620055 0.423704 1.097138 0.070 Uiso 1 1 calc GR
H14B H 0.545153 0.346160 1.051630 0.070 Uiso 1 1 calc GR
H14C H 0.324249 0.405596 1.054704 0.070 Uiso 1 1 calc GR

loop_
_atom_site_aniso_label
_atom_site_aniso_U_11
_atom_site_aniso_U_22
_atom_site_aniso_U_33
_atom_site_aniso_U_23
_atom_site_aniso_U_13
_atom_site_aniso_U_12
O1 0.0174(8) 0.0274(10) 0.0198(8) 0.0021(7) 0.0027(6) 0.0005(7)
O2 0.0160(8) 0.0298(10) 0.0121(7) 0.0009(7) -0.0007(6) 0.0009(7)
O3 0.0166(9) 0.0263(10) 0.0261(9) 0.0027(8) 0.0003(6) 0.0028(8)
O5 0.0265(9) 0.0226(10) 0.0243(9) -0.0047(7) -0.0009(7) -0.0006(7)
N1 0.0151(9) 0.0265(12) 0.0136(9) 0.0000(8) 0.0024(7) -0.0022(9)
O4 0.0695(15) 0.0215(12) 0.0337(11) 0.0000(9) -0.0073(10) 0.0011(10)
N2 0.0197(10) 0.0196(12) 0.0215(11) 0.0000(9) 0.0031(8) 0.0001(9)
C8 0.0182(11) 0.0138(11) 0.0167(11) -0.0024(9) 0.0034(8) 0.0003(10)
C1 0.0198(12) 0.0209(14) 0.0087(9) -0.0001(9) 0.0025(8) -0.0010(10)
C6 0.0158(11) 0.0207(13) 0.0142(10) 0.0022(9) 0.0012(8) -0.0001(10)
C9 0.0166(11) 0.0286(15) 0.0137(11) -0.0008(10) -0.0026(9) 0.0009(10)
C13 0.0288(14) 0.0185(14) 0.0273(14) 0.0025(11) -0.0014(10) 0.0008(11)
C7 0.0207(12) 0.0227(14) 0.0163(12) 0.0009(10) -0.0001(9) -0.0004(10)
C17 0.0215(12) 0.0209(15) 0.0237(12) -0.0039(10) -0.0032(9) -0.0032(10)
C5 0.0211(12) 0.0315(16) 0.0165(11) 0.0003(10) 0.0020(9) -0.0062(11)
C10 0.0207(12) 0.0234(15) 0.0216(12) 0.0019(10) -0.0028(9) 0.0020(11)
C2 0.0170(11) 0.0198(13) 0.0139(11) 0.0016(9) 0.0017(8) 0.0015(9)
C22 0.0263(13) 0.0206(14) 0.0226(13) -0.0015(10) -0.0040(10) -0.0023(11)
C12 0.0248(12) 0.0266(15) 0.0239(13) -0.0042(11) -0.0037(10) 0.0034(11)
C15 0.0326(14) 0.0215(15) 0.0232(13) 0.0009(11) 0.0046(11) -0.0007(11)
C16 0.0270(13) 0.0267(15) 0.0286(14) -0.0079(11) -0.0002(10) -0.0043(11)
C21 0.0277(14) 0.0220(15) 0.0272(14) -0.0067(11) -0.0031(10) 0.0027(11)
C11 0.0214(13) 0.051(2) 0.0144(11) 0.0011(12) -0.0015(10) 0.0035(12)
C19 0.0349(15) 0.0256(16) 0.0292(14) 0.0049(12) 0.0015(11) -0.0041(12)
C18 0.0304(14) 0.0181(14) 0.0311(14) -0.0022(11) -0.0019(11) 0.0009(11)
C20 0.0267(13) 0.0329(16) 0.0233(12) -0.0048(12) 0.0019(9) -0.0017(12)
C3 0.0285(13) 0.0199(13) 0.0168(11) -0.0011(10) -0.0003(9) -0.0018(11)
C4 0.0314(14) 0.0286(15) 0.0216(12) -0.0010(11) 0.0010(10) -0.0100(11)
C14 0.087(3) 0.0253(18) 0.0264(15) 0.0031(12) -0.0054(15) -0.0119(18)

loop_
_atom_type_symbol
_atom_type_description
_atom_type_scat_dispersion_real
_atom_type_scat_dispersion_imag
_atom_type_scat_source
C C 0.0181 0.0091 'International Tables Vol C Tables 4.2.6.8 and 6.1.1.4'
H H 0.0000 0.0000 'International Tables Vol C Tables 4.2.6.8 and 6.1.1.4'
N N 0.0311 0.0180 'International Tables Vol C Tables 4.2.6.8 and 6.1.1.4'
O O 0.0492 0.0322 'International Tables Vol C Tables 4.2.6.8 and 6.1.1.4'

loop_
_geom_angle_atom_site_label_1
_geom_angle_atom_site_label_2
_geom_angle_atom_site_label_3
_geom_angle
C8 O2 C9 120.81(16)
C15 O5 C16 116.9(2)
C8 N1 H1 119.0
C8 N1 C7 121.99(18)
C7 N1 H1 119.0
C1 N2 H2 118.7
C1 N2 C13 122.6(2)
C13 N2 H2 118.7
O1 C8 O2 125.0(2)
O1 C8 N1 124.3(2)
N1 C8 O2 110.70(18)
O3 C1 N2 122.6(2)
O3 C1 C2 122.2(2)
N2 C1 C2 115.1(2)
C7 C6 H6 107.5
C7 C6 C2 115.2(2)
C5 C6 H6 107.5
C5 C6 C7 114.8(2)
C5 C6 C2 103.91(18)
C2 C6 H6 107.5
O2 C9 C10 110.1(2)
O2 C9 C12 110.0(2)
O2 C9 C11 102.56(17)
C10 C9 C12 113.4(2)
C10 C9 C11 109.9(2)
C11 C9 C12 110.4(2)
N2 C13 H13 107.2
N2 C13 C15 112.8(2)
N2 C13 C14 112.0(2)
C15 C13 H13 107.2
C15 C13 C14 110.3(2)
C14 C13 H13 107.2
N1 C7 C6 112.4(2)
N1 C7 H7A 109.1
N1 C7 H7B 109.1
C6 C7 H7A 109.1
C6 C7 H7B 109.1
H7A C7 H7B 107.9
C22 C17 C16 120.9(2)
C18 C17 C22 119.3(2)
C18 C17 C16 119.7(2)
C6 C5 H5A 111.1
C6 C5 H5B 111.1
C6 C5 C4 103.4(2)
H5A C5 H5B 109.0
C4 C5 H5A 111.1
C4 C5 H5B 111.1
C9 C10 H10A 109.5
C9 C10 H10B 109.5
C9 C10 H10C 109.5
H10A C10 H10B 109.5
H10A C10 H10C 109.5
H10B C10 H10C 109.5
C1 C2 C6 110.24(19)
C1 C2 H2A 109.7
C1 C2 C3 112.42(19)
C6 C2 H2A 109.7
C3 C2 C6 104.95(18)
C3 C2 H2A 109.7
C17 C22 H22 120.0
C21 C22 C17 120.1(3)
C21 C22 H22 120.0
C9 C12 H12A 109.5
C9 C12 H12B 109.5
C9 C12 H12C 109.5
H12A C12 H12B 109.5
H12A C12 H12C 109.5
H12B C12 H12C 109.5
O5 C15 C13 113.7(2)
O4 C15 O5 124.3(3)
O4 C15 C13 122.0(3)
O5 C16 C17 110.1(2)
O5 C16 H16A 109.6
O5 C16 H16B 109.6
C17 C16 H16A 109.6
C17 C16 H16B 109.6
H16A C16 H16B 108.1
C22 C21 H21 119.8
C20 C21 C22 120.4(3)
C20 C21 H21 119.8
C9 C11 H11A 109.5
C9 C11 H11B 109.5
C9 C11 H11C 109.5
H11A C11 H11B 109.5
H11A C11 H11C 109.5
H11B C11 H11C 109.5
C18 C19 H19 119.9
C20 C19 H19 119.9
C20 C19 C18 120.2(3)
C17 C18 C19 120.4(3)
C17 C18 H18 119.8
C19 C18 H18 119.8
C21 C20 C19 119.6(2)
C21 C20 H20 120.2
C19 C20 H20 120.2
C2 C3 H3A 110.4
C2 C3 H3B 110.4
H3A C3 H3B 108.6
C4 C3 C2 106.8(2)
C4 C3 H3A 110.4
C4 C3 H3B 110.4
C5 C4 C3 104.0(2)
C5 C4 H4A 111.0
C5 C4 H4B 111.0
C3 C4 H4A 111.0
C3 C4 H4B 111.0
H4A C4 H4B 109.0
C13 C14 H14A 109.5
C13 C14 H14B 109.5
C13 C14 H14C 109.5
H14A C14 H14B 109.5
H14A C14 H14C 109.5
H14B C14 H14C 109.5

loop_
_geom_bond_atom_site_label_1
_geom_bond_atom_site_label_2
_geom_bond_distance
O1 C8 1.224(3)
O2 C8 1.348(3)
O2 C9 1.483(3)
O3 C1 1.233(3)
O5 C15 1.332(3)
O5 C16 1.462(3)
N1 H1 0.8600
N1 C8 1.335(3)
N1 C7 1.456(3)
O4 C15 1.213(4)
N2 H2 0.8600
N2 C1 1.343(3)
N2 C13 1.451(4)
C1 C2 1.525(3)
C6 H6 0.9800
C6 C7 1.527(4)
C6 C5 1.520(3)
C6 C2 1.568(3)
C9 C10 1.517(4)
C9 C12 1.520(4)
C9 C11 1.518(3)
C13 H13 0.9800
C13 C15 1.513(4)
C13 C14 1.530(4)
C7 H7A 0.9700
C7 H7B 0.9700
C17 C22 1.395(4)
C17 C16 1.504(4)
C17 C18 1.388(4)
C5 H5A 0.9700
C5 H5B 0.9700
C5 C4 1.527(4)
C10 H10A 0.9600
C10 H10B 0.9600
C10 H10C 0.9600
C2 H2A 0.9800
C2 C3 1.542(4)
C22 H22 0.9300
C22 C21 1.390(4)
C12 H12A 0.9600
C12 H12B 0.9600
C12 H12C 0.9600
C16 H16A 0.9700
C16 H16B 0.9700
C21 H21 0.9300
C21 C20 1.387(4)
C11 H11A 0.9600
C11 H11B 0.9600
C11 H11C 0.9600
C19 H19 0.9300
C19 C18 1.393(4)
C19 C20 1.387(4)
C18 H18 0.9300
C20 H20 0.9300
C3 H3A 0.9700
C3 H3B 0.9700
C3 C4 1.535(4)
C4 H4A 0.9700
C4 H4B 0.9700
C14 H14A 0.9600
C14 H14B 0.9600
C14 H14C 0.9600
